data_4314035
loop_
_publ_author_name
'Angelo Maspero'
'Ibrahim Kani'
'Ahmed A. Mohamed'
'Mohammad A. Omary'
'Richard J. Staples'
'John P. Fackler'

_publ_contact_author_address
; Department of Chemistry
    Texas A&M University
College Station, TX 77843
;
_publ_contact_author_email fackler@mail.chem.tamu.edu
_publ_contact_author_name 'John P. Fackler'
_publ_section_title
;
 Syntheses and Structures of Dinuclear Gold(I) Dithiophosphonate Complexes
 and the Reaction of the Dithiophosphonate Complexes with Phosphines:
 Diverse Coordination Types
;
_journal_name_full 'Inorganic Chemistry'
_journal_page_first 5311
_journal_page_last 5319
_journal_paper_doi 10.1021/ic034114y
_journal_volume 42
_journal_year 2003
_chemical_formula_sum 'C62 H62 Au2 B F4 O3.5 P5 S2'
_chemical_formula_weight 1562.83
_chemical_name_systematic
; 
 ? 
;
_space_group_IT_number 14
_symmetry_cell_setting monoclinic
_symmetry_space_group_name_Hall '-P 2ybc'
_symmetry_space_group_name_H-M 'P 1 21/c 1'
_atom_sites_solution_hydrogens geom
_atom_sites_solution_primary direct
_atom_sites_solution_secondary difmap
_audit_creation_method SHELXL-97
_cell_angle_alpha 90.00
_cell_angle_beta 108.0930(10)
_cell_angle_gamma 90.00
_cell_formula_units_Z 4
_cell_length_a 14.3292(7)
_cell_length_b 21.1005(11)
_cell_length_c 21.7215(11)
_cell_measurement_temperature 213(2)
_cell_volume 6242.8(5)
_computing_cell_refinement 'Bruker SMART'
_computing_data_collection 'Bruker SMART'
_computing_data_reduction 'Bruker SHELXTL'
_computing_molecular_graphics 'Bruker SHELXTL'
_computing_publication_material 'Bruker SHELXTL'
_computing_structure_refinement 'SHELXL-97 (Sheldrick, 1997)'
_computing_structure_solution 'SHELXS-97 (Sheldrick, 1990)'
_diffrn_ambient_temperature 213(2)
_diffrn_measured_fraction_theta_full 1.000
_diffrn_measured_fraction_theta_max 1.000
_diffrn_measurement_device_type 'CCD area detector'
_diffrn_measurement_method 'phi and omega scans'
_diffrn_radiation_monochromator graphite
_diffrn_radiation_source 'fine-focus sealed tube'
_diffrn_radiation_type MoK\a
_diffrn_radiation_wavelength 0.71073
_diffrn_reflns_av_R_equivalents 0.0887
_diffrn_reflns_av_sigmaI/netI 0.0885
_diffrn_reflns_limit_h_max 15
_diffrn_reflns_limit_h_min -12
_diffrn_reflns_limit_k_max 22
_diffrn_reflns_limit_k_min -20
_diffrn_reflns_limit_l_max 23
_diffrn_reflns_limit_l_min -23
_diffrn_reflns_number 26698
_diffrn_reflns_theta_full 22.50
_diffrn_reflns_theta_max 22.50
_diffrn_reflns_theta_min 1.38
_exptl_absorpt_coefficient_mu 4.946
_exptl_absorpt_correction_T_max 0.9806
_exptl_absorpt_correction_T_min 0.7474
_exptl_absorpt_correction_type empirical
_exptl_crystal_colour colorless
_exptl_crystal_density_diffrn 1.663
_exptl_crystal_density_method 'not measured'
_exptl_crystal_description needle
_exptl_crystal_F_000 3072
_exptl_crystal_size_max 0.10
_exptl_crystal_size_mid 0.10
_exptl_crystal_size_min 0.15
_refine_diff_density_max 1.423
_refine_diff_density_min -2.750
_refine_diff_density_rms 0.190
_refine_ls_extinction_method none
_refine_ls_goodness_of_fit_ref 1.065
_refine_ls_hydrogen_treatment mixed
_refine_ls_matrix_type full
_refine_ls_number_parameters 721
_refine_ls_number_reflns 8170
_refine_ls_number_restraints 378
_refine_ls_restrained_S_all 1.051
_refine_ls_R_factor_all 0.1033
_refine_ls_R_factor_gt 0.0665
_refine_ls_shift/su_max 0.003
_refine_ls_shift/su_mean 0.000
_refine_ls_structure_factor_coef Fsqd
_refine_ls_weighting_details 'calc w=1/[\s^2^(Fo^2^)+(0.0642P)^2^+54.4358P] where P=(Fo^2^+2Fc^2^)/3'
_refine_ls_weighting_scheme calc
_refine_ls_wR_factor_gt 0.1403
_refine_ls_wR_factor_ref 0.1555
_reflns_number_gt 5588
_reflns_number_total 8170
_reflns_threshold_expression >2sigma(I)
_cod_data_source_file ic034114ysi20030604_012934_7.cif
_cod_data_source_block complex7
_cod_depositor_comments
;
The following automatic conversions were performed:

'_symmetry_cell_setting' value 'Monoclinic' changed to 'monoclinic'
according to the built-in table from CIF Core dictionary named
'cif_core.dic' version 2.4.1 from 2010-06-29.

Automatic conversion script
Id: cif_fix_values 1646 2011-03-28 12:23:43Z adriana 
;
_cod_original_formula_sum 'C62 H62 Au2 B F4 O3.50 P5 S2'
_cod_database_code 4314035

loop_
_symmetry_equiv_pos_as_xyz
'x, y, z'
'-x, y+1/2, -z+1/2'
'-x, -y, -z'
'x, -y-1/2, z-1/2'

loop_
_atom_site_label
_atom_site_type_symbol
_atom_site_fract_x
_atom_site_fract_y
_atom_site_fract_z
_atom_site_U_iso_or_equiv
_atom_site_adp_type
_atom_site_occupancy
_atom_site_symmetry_multiplicity
_atom_site_calc_flag
_atom_site_refinement_flags
_atom_site_disorder_assembly
_atom_site_disorder_group
Au1 Au -0.07114(4) 0.68836(3) 0.85180(3) 0.02606(19) Uani 1 1 d . . .
Au2 Au -0.05881(4) 0.68586(3) 0.71448(3) 0.02558(19) Uani 1 1 d . . .
S1 S 0.0382(3) 0.73981(19) 0.97377(18) 0.0333(10) Uani 1 1 d . . .
S2 S 0.0413(3) 0.79371(18) 0.82856(18) 0.0332(10) Uani 1 1 d . . .
P1 P 0.1073(3) 0.79038(19) 0.92433(19) 0.0278(9) Uani 1 1 d . . .
P2 P 0.0428(3) 0.60610(18) 0.86197(17) 0.0202(8) Uani 1 1 d . . .
P3 P 0.0951(3) 0.64047(18) 0.74172(17) 0.0205(9) Uani 1 1 d . . .
P4 P -0.2291(3) 0.72972(19) 0.81284(18) 0.0264(9) Uani 1 1 d . . .
P5 P -0.2084(3) 0.73516(18) 0.67401(18) 0.0258(9) Uani 1 1 d . . .
O1 O 0.1220(6) 0.8628(5) 0.9483(4) 0.029(2) Uani 1 1 d . . .
O2 O 0.5132(8) 0.6878(6) 0.9762(6) 0.061(4) Uani 1 1 d . . .
C1 C 0.1532(14) 0.8775(10) 1.0172(11) 0.075(4) Uani 1 1 d U . .
H1A H 0.1351 0.8429 1.0422 0.090 Uiso 1 1 calc R . .
C2 C 0.2587(14) 0.8910(10) 1.0418(11) 0.081(4) Uani 1 1 d U . .
H2A H 0.2837 0.8844 1.0887 0.097 Uiso 1 1 calc R . .
H2B H 0.2952 0.8636 1.0209 0.097 Uiso 1 1 calc R . .
C3 C 0.2681(15) 0.9573(10) 1.0257(11) 0.082(4) Uani 1 1 d U . .
H3A H 0.2897 0.9601 0.9872 0.099 Uiso 1 1 calc R . .
H3B H 0.3172 0.9783 1.0617 0.099 Uiso 1 1 calc R . .
C4 C 0.1706(14) 0.9895(10) 1.0131(11) 0.077(4) Uani 1 1 d U . .
H4A H 0.1466 1.0052 0.9685 0.092 Uiso 1 1 calc R . .
H4B H 0.1755 1.0251 1.0429 0.092 Uiso 1 1 calc R . .
C5 C 0.1032(14) 0.9386(10) 1.0244(11) 0.074(4) Uani 1 1 d U . .
H5A H 0.0967 0.9422 1.0679 0.089 Uiso 1 1 calc R . .
H5B H 0.0379 0.9415 0.9923 0.089 Uiso 1 1 calc R . .
C6 C 0.2306(10) 0.7609(8) 0.9398(7) 0.033(2) Uani 1 1 d U . .
C7 C 0.2869(10) 0.7784(8) 0.9004(7) 0.036(2) Uani 1 1 d U . .
H7A H 0.2597 0.8057 0.8653 0.043 Uiso 1 1 calc R . .
C8 C 0.3812(11) 0.7565(8) 0.9118(7) 0.036(2) Uani 1 1 d U . .
H8A H 0.4179 0.7697 0.8850 0.043 Uiso 1 1 calc R . .
C9 C 0.4222(11) 0.7154(8) 0.9622(7) 0.034(2) Uani 1 1 d U . .
C10 C 0.3709(10) 0.6986(8) 1.0036(7) 0.036(2) Uani 1 1 d U . .
H10A H 0.3992 0.6721 1.0393 0.043 Uiso 1 1 calc R . .
C11 C 0.2754(10) 0.7220(8) 0.9913(7) 0.035(2) Uani 1 1 d U . .
H11A H 0.2402 0.7106 1.0197 0.042 Uiso 1 1 calc R . .
C12 C 0.5700(12) 0.7017(11) 0.9339(8) 0.068(7) Uani 1 1 d . . .
H12A H 0.6323 0.6795 0.9489 0.103 Uiso 1 1 calc R . .
H12B H 0.5817 0.7469 0.9339 0.103 Uiso 1 1 calc R . .
H12C H 0.5344 0.6879 0.8903 0.103 Uiso 1 1 calc R . .
C13 C 0.1422(9) 0.6258(7) 0.8283(6) 0.020(3) Uani 1 1 d . . .
H13A H 0.1770 0.6635 0.8501 0.024 Uiso 1 1 calc R . .
H13B H 0.1893 0.5907 0.8365 0.024 Uiso 1 1 calc R . .
C14 C 0.1066(10) 0.5821(7) 0.9453(6) 0.027(2) Uani 1 1 d U . .
C15 C 0.2058(10) 0.5703(7) 0.9679(6) 0.031(2) Uani 1 1 d U . .
H15A H 0.2437 0.5725 0.9396 0.037 Uiso 1 1 calc R . .
C16 C 0.2502(11) 0.5549(7) 1.0327(7) 0.036(2) Uani 1 1 d U . .
H16A H 0.3182 0.5476 1.0486 0.043 Uiso 1 1 calc R . .
C17 C 0.1926(11) 0.5505(7) 1.0739(7) 0.037(2) Uani 1 1 d U . .
H17A H 0.2223 0.5405 1.1179 0.044 Uiso 1 1 calc R . .
C18 C 0.0915(11) 0.5609(7) 1.0506(7) 0.035(2) Uani 1 1 d U . .
H18A H 0.0524 0.5579 1.0781 0.042 Uiso 1 1 calc R . .
C19 C 0.0507(11) 0.5756(7) 0.9860(6) 0.031(2) Uani 1 1 d U . .
H19A H -0.0176 0.5813 0.9692 0.037 Uiso 1 1 calc R . .
C20 C -0.0097(10) 0.5319(7) 0.8230(7) 0.031(2) Uani 1 1 d U . .
C21 C -0.1110(11) 0.5281(8) 0.7919(7) 0.033(2) Uani 1 1 d U . .
H21A H -0.1497 0.5647 0.7889 0.040 Uiso 1 1 calc R . .
C22 C -0.1554(11) 0.4721(7) 0.7655(7) 0.036(2) Uani 1 1 d U . .
H22A H -0.2237 0.4694 0.7462 0.044 Uiso 1 1 calc R . .
C23 C -0.0929(11) 0.4182(8) 0.7687(7) 0.034(2) Uani 1 1 d U . .
H23A H -0.1201 0.3793 0.7505 0.041 Uiso 1 1 calc R . .
C24 C 0.0039(11) 0.4231(7) 0.7975(7) 0.033(2) Uani 1 1 d U . .
H24A H 0.0442 0.3874 0.7997 0.039 Uiso 1 1 calc R . .
C25 C 0.0449(11) 0.4790(7) 0.8237(7) 0.032(2) Uani 1 1 d U . .
H25A H 0.1133 0.4812 0.8429 0.039 Uiso 1 1 calc R . .
C26 C 0.1001(11) 0.5639(8) 0.7050(7) 0.033(2) Uani 1 1 d U . .
C27 C 0.1908(11) 0.5338(8) 0.7147(7) 0.038(3) Uani 1 1 d U . .
H27A H 0.2488 0.5545 0.7387 0.046 Uiso 1 1 calc R . .
C28 C 0.1964(12) 0.4748(8) 0.6900(7) 0.040(3) Uani 1 1 d U . .
H28A H 0.2583 0.4569 0.6946 0.048 Uiso 1 1 calc R . .
C29 C 0.1175(11) 0.4430(8) 0.6601(7) 0.041(3) Uani 1 1 d U . .
H29A H 0.1229 0.4015 0.6459 0.049 Uiso 1 1 calc R . .
C30 C 0.0211(11) 0.4713(8) 0.6486(7) 0.037(2) Uani 1 1 d U . .
H30A H -0.0366 0.4493 0.6263 0.044 Uiso 1 1 calc R . .
C31 C 0.0179(11) 0.5318(8) 0.6717(7) 0.034(2) Uani 1 1 d U . .
H31A H -0.0435 0.5515 0.6642 0.041 Uiso 1 1 calc R . .
C32 C 0.1780(12) 0.6968(9) 0.7237(8) 0.049(3) Uani 1 1 d U . .
C33 C 0.2771(12) 0.6961(9) 0.7573(8) 0.046(3) Uani 1 1 d U . .
H33A H 0.3038 0.6673 0.7911 0.055 Uiso 1 1 calc R . .
C34 C 0.3378(13) 0.7419(9) 0.7381(8) 0.049(3) Uani 1 1 d U . .
H34A H 0.4051 0.7442 0.7613 0.059 Uiso 1 1 calc R . .
C35 C 0.3004(12) 0.7812(9) 0.6877(8) 0.050(3) Uani 1 1 d U . .
H35A H 0.3413 0.8113 0.6771 0.060 Uiso 1 1 calc R . .
C36 C 0.2040(12) 0.7779(9) 0.6518(8) 0.050(3) Uani 1 1 d U . .
H36A H 0.1794 0.8037 0.6150 0.060 Uiso 1 1 calc R . .
C37 C 0.1426(13) 0.7364(9) 0.6698(8) 0.048(3) Uani 1 1 d U . .
H37A H 0.0758 0.7347 0.6454 0.057 Uiso 1 1 calc R . .
C38 C -0.2458(10) 0.7733(7) 0.7379(7) 0.031(4) Uani 1 1 d . . .
H38A H -0.2730 0.8142 0.7323 0.037 Uiso 1 1 calc R . .
C39 C -0.3250(11) 0.6695(7) 0.7956(8) 0.040(3) Uani 1 1 d U . .
C40 C -0.3075(12) 0.6153(7) 0.8304(8) 0.040(3) Uani 1 1 d U . .
H40A H -0.2470 0.6091 0.8626 0.048 Uiso 1 1 calc R . .
C41 C -0.3811(11) 0.5677(8) 0.8179(8) 0.045(3) Uani 1 1 d U . .
H41A H -0.3699 0.5302 0.8426 0.053 Uiso 1 1 calc R . .
C42 C -0.4679(12) 0.5762(8) 0.7702(8) 0.047(3) Uani 1 1 d U . .
H42A H -0.5159 0.5443 0.7615 0.056 Uiso 1 1 calc R . .
C43 C -0.4852(12) 0.6298(8) 0.7356(8) 0.046(3) Uani 1 1 d U . .
H43A H -0.5458 0.6358 0.7033 0.055 Uiso 1 1 calc R . .
C44 C -0.4142(11) 0.6762(8) 0.7474(8) 0.042(3) Uani 1 1 d U . .
H44A H -0.4265 0.7133 0.7222 0.051 Uiso 1 1 calc R . .
C45 C -0.2696(12) 0.7884(8) 0.8605(8) 0.041(3) Uani 1 1 d U . .
C46 C -0.2150(12) 0.7979(7) 0.9259(8) 0.042(3) Uani 1 1 d U . .
H46A H -0.1568 0.7750 0.9445 0.051 Uiso 1 1 calc R . .
C47 C -0.2473(12) 0.8412(8) 0.9629(9) 0.046(3) Uani 1 1 d U . .
H47A H -0.2104 0.8486 1.0063 0.055 Uiso 1 1 calc R . .
C48 C -0.3332(12) 0.8730(8) 0.9356(8) 0.048(3) Uani 1 1 d U . .
H48A H -0.3552 0.9022 0.9606 0.057 Uiso 1 1 calc R . .
C49 C -0.3876(12) 0.8632(8) 0.8727(8) 0.047(3) Uani 1 1 d U . .
H49A H -0.4463 0.8859 0.8553 0.056 Uiso 1 1 calc R . .
C50 C -0.3585(12) 0.8208(8) 0.8340(8) 0.044(3) Uani 1 1 d U . .
H50A H -0.3972 0.8137 0.7909 0.052 Uiso 1 1 calc R . .
C51 C -0.3041(11) 0.6797(8) 0.6326(7) 0.036(3) Uani 1 1 d U . .
C52 C -0.2871(12) 0.6152(8) 0.6413(8) 0.043(3) Uani 1 1 d U . .
H52A H -0.2252 0.6002 0.6665 0.051 Uiso 1 1 calc R . .
C53 C -0.3620(11) 0.5730(9) 0.6129(8) 0.048(3) Uani 1 1 d U . .
H53A H -0.3513 0.5293 0.6206 0.058 Uiso 1 1 calc R . .
C54 C -0.4507(12) 0.5934(8) 0.5739(8) 0.047(3) Uani 1 1 d U . .
H54A H -0.4994 0.5639 0.5529 0.056 Uiso 1 1 calc R . .
C55 C -0.4690(12) 0.6583(8) 0.5652(8) 0.044(3) Uani 1 1 d U . .
H55A H -0.5305 0.6727 0.5389 0.053 Uiso 1 1 calc R . .
C56 C -0.3978(11) 0.7003(8) 0.5948(7) 0.040(3) Uani 1 1 d U . .
H56A H -0.4112 0.7440 0.5900 0.048 Uiso 1 1 calc R . .
C57 C -0.2080(10) 0.7974(7) 0.6166(7) 0.031(2) Uani 1 1 d U . .
C58 C -0.1479(11) 0.7912(7) 0.5793(7) 0.034(2) Uani 1 1 d U . .
H58A H -0.1093 0.7546 0.5825 0.040 Uiso 1 1 calc R . .
C59 C -0.1437(11) 0.8393(7) 0.5364(7) 0.035(2) Uani 1 1 d U . .
H59A H -0.1008 0.8347 0.5116 0.041 Uiso 1 1 calc R . .
C60 C -0.1984(11) 0.8917(8) 0.5293(7) 0.037(2) Uani 1 1 d U . .
H60A H -0.1960 0.9231 0.4991 0.044 Uiso 1 1 calc R . .
C61 C -0.2602(11) 0.8987(8) 0.5687(7) 0.036(2) Uani 1 1 d U . .
H61A H -0.2977 0.9357 0.5662 0.044 Uiso 1 1 calc R . .
C62 C -0.2649(10) 0.8521(7) 0.6095(7) 0.032(2) Uani 1 1 d U . .
H62A H -0.3080 0.8565 0.6342 0.038 Uiso 1 1 calc R . .
B1 B 0.481(2) 0.4003(14) 0.8250(16) 0.084(5) Uani 1 1 d U . .
F1 F 0.4683(7) 0.3385(5) 0.8304(5) 0.064(3) Uani 1 1 d U . .
F2 F 0.5547(10) 0.4137(6) 0.8037(8) 0.122(5) Uani 1 1 d U . .
F3 F 0.3986(8) 0.4294(6) 0.7937(6) 0.099(4) Uani 1 1 d U . .
F4 F 0.5090(11) 0.4293(7) 0.8869(7) 0.127(5) Uani 1 1 d U . .
O1S O 0.3597(13) 0.5478(9) 0.8684(9) 0.143(8) Uani 1 1 d . . .
H1SB H 0.3702 0.5156 0.8480 0.215 Uiso 1 1 d R . .
H1SA H 0.4026 0.5517 0.9054 0.215 Uiso 1 1 d R . .
O2S O 0.494(2) 0.5573(18) 0.9818(16) 0.125(13) Uani 0.50 1 d P . .
H2SA H 0.4933 0.5608 1.0207 0.187 Uiso 0.50 1 d PR . .
H2SB H 0.5001 0.5972 0.9797 0.187 Uiso 0.50 1 d PR . .

loop_
_atom_site_aniso_label
_atom_site_aniso_U_11
_atom_site_aniso_U_22
_atom_site_aniso_U_33
_atom_site_aniso_U_23
_atom_site_aniso_U_13
_atom_site_aniso_U_12
Au1 0.0244(3) 0.0286(4) 0.0265(3) 0.0018(3) 0.0099(3) 0.0048(3)
Au2 0.0214(3) 0.0288(4) 0.0269(3) 0.0030(3) 0.0080(3) 0.0047(3)
S1 0.031(2) 0.039(3) 0.032(2) -0.001(2) 0.0148(19) -0.0092(18)
S2 0.043(2) 0.023(2) 0.030(2) 0.0033(17) 0.0059(19) -0.0054(17)
P1 0.029(2) 0.024(2) 0.030(2) 0.0025(18) 0.0092(18) 0.0009(17)
P2 0.020(2) 0.023(2) 0.0176(19) -0.0022(17) 0.0066(16) 0.0004(16)
P3 0.016(2) 0.026(2) 0.0194(19) -0.0021(17) 0.0064(15) 0.0000(16)
P4 0.024(2) 0.027(2) 0.029(2) 0.0017(19) 0.0086(18) 0.0027(17)
P5 0.021(2) 0.025(2) 0.030(2) 0.0062(18) 0.0057(18) 0.0031(17)
O1 0.027(6) 0.032(6) 0.025(6) -0.020(5) 0.002(5) 0.003(5)
O2 0.037(7) 0.081(10) 0.069(8) 0.021(7) 0.021(6) 0.008(7)
C1 0.059(7) 0.062(7) 0.095(8) -0.020(7) 0.010(6) -0.005(6)
C2 0.061(7) 0.066(7) 0.104(8) -0.022(7) 0.009(6) -0.004(6)
C3 0.062(7) 0.067(7) 0.107(8) -0.021(7) 0.011(6) -0.007(6)
C4 0.060(7) 0.062(7) 0.099(8) -0.020(7) 0.012(6) -0.006(6)
C5 0.058(7) 0.063(7) 0.094(8) -0.020(7) 0.013(6) -0.005(6)
C6 0.027(5) 0.047(6) 0.029(5) 0.002(4) 0.013(4) -0.002(4)
C7 0.029(5) 0.047(6) 0.031(5) 0.002(4) 0.010(4) 0.000(4)
C8 0.029(5) 0.048(6) 0.030(5) 0.004(4) 0.009(4) -0.003(4)
C9 0.026(5) 0.047(6) 0.029(5) 0.001(4) 0.007(4) 0.000(4)
C10 0.029(5) 0.048(6) 0.031(5) 0.003(4) 0.007(4) 0.002(4)
C11 0.028(5) 0.048(6) 0.031(5) 0.000(4) 0.011(4) 0.000(4)
C12 0.029(10) 0.13(2) 0.054(12) 0.029(12) 0.019(9) 0.034(11)
C13 0.006(7) 0.031(9) 0.021(8) -0.007(7) 0.004(6) 0.002(6)
C14 0.030(5) 0.035(5) 0.018(4) -0.004(4) 0.013(4) 0.007(4)
C15 0.031(5) 0.039(5) 0.022(4) -0.003(4) 0.009(4) 0.003(4)
C16 0.037(5) 0.040(5) 0.026(4) -0.002(4) 0.003(4) 0.002(4)
C17 0.039(5) 0.040(5) 0.027(5) -0.004(4) 0.004(4) 0.001(4)
C18 0.038(5) 0.039(5) 0.025(4) -0.006(4) 0.007(4) 0.005(4)
C19 0.033(5) 0.037(5) 0.023(4) -0.007(4) 0.011(4) 0.007(4)
C20 0.031(5) 0.036(5) 0.031(5) 0.007(4) 0.018(4) 0.000(4)
C21 0.034(5) 0.039(5) 0.032(5) 0.005(4) 0.017(4) -0.002(4)
C22 0.034(5) 0.041(5) 0.037(5) 0.001(5) 0.015(4) -0.006(4)
C23 0.036(5) 0.036(5) 0.036(5) 0.003(5) 0.020(4) -0.007(4)
C24 0.034(5) 0.036(5) 0.036(5) 0.004(4) 0.022(4) -0.002(4)
C25 0.033(5) 0.036(5) 0.034(5) 0.005(4) 0.019(4) -0.001(4)
C26 0.034(5) 0.042(5) 0.023(5) 0.002(4) 0.006(4) 0.007(4)
C27 0.037(5) 0.043(5) 0.029(5) -0.003(4) 0.002(4) 0.009(4)
C28 0.037(5) 0.046(5) 0.033(5) -0.003(4) 0.005(4) 0.009(4)
C29 0.035(5) 0.047(5) 0.035(5) -0.002(4) 0.004(4) 0.007(4)
C30 0.035(5) 0.044(5) 0.029(5) 0.000(4) 0.005(4) 0.004(4)
C31 0.035(5) 0.042(5) 0.024(5) 0.004(4) 0.008(4) 0.004(4)
C32 0.049(5) 0.067(7) 0.038(5) -0.001(5) 0.021(5) 0.001(5)
C33 0.044(5) 0.067(7) 0.036(5) 0.003(5) 0.023(5) -0.004(5)
C34 0.044(5) 0.070(7) 0.039(5) 0.001(5) 0.021(5) -0.009(5)
C35 0.047(5) 0.068(7) 0.039(5) 0.001(5) 0.020(5) -0.009(5)
C36 0.048(6) 0.068(7) 0.039(5) 0.003(5) 0.020(5) -0.007(5)
C37 0.047(5) 0.066(7) 0.036(5) 0.003(5) 0.020(5) -0.004(5)
C38 0.028(9) 0.033(10) 0.038(9) 0.000(8) 0.018(7) -0.005(7)
C39 0.037(5) 0.030(5) 0.055(6) 0.012(5) 0.018(5) 0.000(4)
C40 0.037(5) 0.031(5) 0.056(6) 0.012(5) 0.019(5) 0.002(4)
C41 0.040(5) 0.033(5) 0.062(6) 0.012(5) 0.018(5) 0.000(4)
C42 0.041(5) 0.035(5) 0.064(6) 0.011(5) 0.016(5) -0.004(5)
C43 0.041(5) 0.034(5) 0.061(6) 0.012(5) 0.014(5) -0.003(4)
C44 0.039(5) 0.031(5) 0.057(6) 0.013(5) 0.016(5) -0.002(4)
C45 0.044(5) 0.034(5) 0.055(5) 0.011(5) 0.029(5) 0.008(4)
C46 0.047(6) 0.036(6) 0.054(5) 0.009(5) 0.031(5) 0.006(4)
C47 0.051(6) 0.040(6) 0.056(5) 0.005(5) 0.031(5) 0.007(5)
C48 0.052(6) 0.042(6) 0.059(6) 0.004(5) 0.033(5) 0.008(5)
C49 0.048(6) 0.041(6) 0.061(6) 0.009(5) 0.033(5) 0.010(5)
C50 0.046(5) 0.038(6) 0.057(5) 0.011(5) 0.030(5) 0.010(4)
C51 0.029(5) 0.039(5) 0.042(5) 0.003(5) 0.012(4) -0.007(4)
C52 0.034(5) 0.041(5) 0.049(5) 0.001(5) 0.007(4) -0.004(4)
C53 0.036(5) 0.044(5) 0.055(6) -0.001(5) 0.002(5) -0.006(4)
C54 0.033(5) 0.045(5) 0.054(6) 0.000(5) 0.002(5) -0.008(5)
C55 0.031(5) 0.045(5) 0.051(5) 0.002(5) 0.006(4) -0.008(4)
C56 0.031(5) 0.041(5) 0.046(5) 0.003(5) 0.010(4) -0.008(4)
C57 0.032(5) 0.031(5) 0.036(5) 0.002(4) 0.020(4) -0.001(4)
C58 0.036(5) 0.033(5) 0.039(5) 0.002(4) 0.022(4) -0.001(4)
C59 0.039(5) 0.034(5) 0.039(5) 0.004(4) 0.024(4) -0.002(4)
C60 0.040(5) 0.034(5) 0.041(5) 0.001(4) 0.019(4) -0.002(4)
C61 0.040(5) 0.034(5) 0.039(5) -0.001(4) 0.017(4) -0.002(4)
C62 0.034(5) 0.032(5) 0.036(5) -0.001(4) 0.020(4) 0.000(4)
B1 0.059(9) 0.062(10) 0.122(11) -0.002(9) 0.013(9) -0.006(9)
F1 0.055(6) 0.047(6) 0.085(7) 0.006(6) 0.016(6) -0.016(5)
F2 0.099(10) 0.070(9) 0.232(14) 0.029(9) 0.104(10) 0.004(7)
F3 0.065(8) 0.085(9) 0.115(9) 0.004(7) -0.019(7) 0.029(7)
F4 0.125(11) 0.098(10) 0.112(10) -0.038(8) -0.031(9) -0.010(8)
O1S 0.158(17) 0.143(18) 0.174(18) 0.054(14) 0.117(15) 0.107(14)
O2S 0.12(3) 0.13(3) 0.11(3) 0.03(2) 0.01(2) -0.01(2)

loop_
_atom_type_symbol
_atom_type_description
_atom_type_scat_dispersion_real
_atom_type_scat_dispersion_imag
_atom_type_scat_source
C C 0.0033 0.0016 'International Tables Vol C Tables 4.2.6.8 and 6.1.1.4'
H H 0.0000 0.0000 'International Tables Vol C Tables 4.2.6.8 and 6.1.1.4'
B B 0.0013 0.0007 'International Tables Vol C Tables 4.2.6.8 and 6.1.1.4'
O O 0.0106 0.0060 'International Tables Vol C Tables 4.2.6.8 and 6.1.1.4'
F F 0.0171 0.0103 'International Tables Vol C Tables 4.2.6.8 and 6.1.1.4'
P P 0.1023 0.0942 'International Tables Vol C Tables 4.2.6.8 and 6.1.1.4'
S S 0.1246 0.1234 'International Tables Vol C Tables 4.2.6.8 and 6.1.1.4'
Au Au -2.0133 8.8022 'International Tables Vol C Tables 4.2.6.8 and 6.1.1.4'

loop_
_geom_angle_atom_site_label_1
_geom_angle_atom_site_label_2
_geom_angle_atom_site_label_3
_geom_angle
_geom_angle_site_symmetry_1
_geom_angle_site_symmetry_3
_geom_angle_publ_flag
P4 Au1 P2 151.87(14) . . ?
P4 Au1 S1 112.84(13) . . ?
P2 Au1 S1 91.66(12) . . ?
P4 Au1 S2 100.40(13) . . ?
P2 Au1 S2 100.19(12) . . ?
S1 Au1 S2 72.08(11) . . ?
P4 Au1 Au2 89.77(10) . . ?
P2 Au1 Au2 80.15(9) . . ?
S1 Au1 Au2 137.54(8) . . ?
S2 Au1 Au2 68.63(8) . . ?
P5 Au2 P3 171.97(13) . . ?
P5 Au2 Au1 92.06(10) . . ?
P3 Au2 Au1 95.60(9) . . ?
P1 S1 Au1 85.64(17) . . ?
P1 S2 Au1 84.27(17) . . ?
O1 P1 C6 104.2(6) . . ?
O1 P1 S1 111.9(4) . . ?
C6 P1 S1 109.8(5) . . ?
O1 P1 S2 106.0(4) . . ?
C6 P1 S2 109.0(5) . . ?
S1 P1 S2 115.3(2) . . ?
C20 P2 C14 103.2(7) . . ?
C20 P2 C13 105.5(6) . . ?
C14 P2 C13 104.2(6) . . ?
C20 P2 Au1 114.6(5) . . ?
C14 P2 Au1 114.7(5) . . ?
C13 P2 Au1 113.4(5) . . ?
C32 P3 C26 111.8(8) . . ?
C32 P3 C13 106.1(7) . . ?
C26 P3 C13 104.5(6) . . ?
C32 P3 Au2 108.2(6) . . ?
C26 P3 Au2 115.0(5) . . ?
C13 P3 Au2 110.8(4) . . ?
C38 P4 C45 100.9(7) . . ?
C38 P4 C39 106.7(7) . . ?
C45 P4 C39 103.7(8) . . ?
C38 P4 Au1 111.0(5) . . ?
C45 P4 Au1 119.6(6) . . ?
C39 P4 Au1 113.5(5) . . ?
C57 P5 C51 106.8(7) . . ?
C57 P5 C38 105.6(7) . . ?
C51 P5 C38 107.9(7) . . ?
C57 P5 Au2 112.9(5) . . ?
C51 P5 Au2 111.7(5) . . ?
C38 P5 Au2 111.6(5) . . ?
C1 O1 P1 120.2(11) . . ?
C9 O2 C12 117.4(13) . . ?
O1 C1 C2 111.7(18) . . ?
O1 C1 C5 106.6(16) . . ?
C2 C1 C5 105.3(17) . . ?
C3 C2 C1 105.1(18) . . ?
C2 C3 C4 109.2(19) . . ?
C3 C4 C5 104.7(18) . . ?
C1 C5 C4 104.0(17) . . ?
C11 C6 C7 116.4(14) . . ?
C11 C6 P1 122.7(11) . . ?
C7 C6 P1 120.9(12) . . ?
C8 C7 C6 121.6(15) . . ?
C7 C8 C9 120.4(15) . . ?
O2 C9 C10 114.2(13) . . ?
O2 C9 C8 125.7(14) . . ?
C10 C9 C8 120.1(14) . . ?
C9 C10 C11 118.3(14) . . ?
C6 C11 C10 123.2(14) . . ?
P3 C13 P2 111.4(6) . . ?
C19 C14 C15 119.9(13) . . ?
C19 C14 P2 116.9(11) . . ?
C15 C14 P2 123.2(11) . . ?
C14 C15 C16 120.0(14) . . ?
C15 C16 C17 119.3(15) . . ?
C16 C17 C18 120.6(14) . . ?
C19 C18 C17 118.1(15) . . ?
C14 C19 C18 122.0(14) . . ?
C25 C20 C21 117.8(14) . . ?
C25 C20 P2 123.0(12) . . ?
C21 C20 P2 119.2(11) . . ?
C22 C21 C20 121.6(15) . . ?
C21 C22 C23 117.3(15) . . ?
C24 C23 C22 120.1(15) . . ?
C23 C24 C25 120.8(15) . . ?
C20 C25 C24 122.3(15) . . ?
C31 C26 C27 117.7(15) . . ?
C31 C26 P3 122.2(12) . . ?
C27 C26 P3 120.0(12) . . ?
C28 C27 C26 121.2(15) . . ?
C29 C28 C27 121.1(16) . . ?
C28 C29 C30 120.4(17) . . ?
C31 C30 C29 117.1(15) . . ?
C26 C31 C30 122.4(15) . . ?
C33 C32 C37 119.6(16) . . ?
C33 C32 P3 121.2(13) . . ?
C37 C32 P3 118.8(13) . . ?
C32 C33 C34 117.0(16) . . ?
C35 C34 C33 121.5(17) . . ?
C34 C35 C36 120.8(17) . . ?
C35 C36 C37 119.5(17) . . ?
C36 C37 C32 121.2(17) . . ?
P4 C38 P5 118.0(9) . . ?
C40 C39 C44 118.5(15) . . ?
C40 C39 P4 118.6(13) . . ?
C44 C39 P4 122.9(12) . . ?
C39 C40 C41 119.7(16) . . ?
C42 C41 C40 120.0(16) . . ?
C43 C42 C41 120.4(16) . . ?
C42 C43 C44 119.9(17) . . ?
C43 C44 C39 121.5(15) . . ?
C50 C45 C46 119.7(16) . . ?
C50 C45 P4 120.5(13) . . ?
C46 C45 P4 119.7(12) . . ?
C47 C46 C45 119.9(16) . . ?
C48 C47 C46 119.3(17) . . ?
C49 C48 C47 121.3(17) . . ?
C48 C49 C50 121.6(17) . . ?
C49 C50 C45 118.3(17) . . ?
C52 C51 C56 118.6(14) . . ?
C52 C51 P5 119.5(12) . . ?
C56 C51 P5 121.8(12) . . ?
C53 C52 C51 119.5(16) . . ?
C54 C53 C52 121.3(17) . . ?
C53 C54 C55 119.7(16) . . ?
C56 C55 C54 119.8(16) . . ?
C55 C56 C51 121.0(16) . . ?
C58 C57 C62 118.1(14) . . ?
C58 C57 P5 118.6(12) . . ?
C62 C57 P5 123.3(11) . . ?
C57 C58 C59 119.7(15) . . ?
C60 C59 C58 122.3(15) . . ?
C59 C60 C61 118.0(15) . . ?
C62 C61 C60 119.6(15) . . ?
C61 C62 C57 122.1(14) . . ?
F2 B1 F3 114(3) . . ?
F2 B1 F1 113(2) . . ?
F3 B1 F1 112(2) . . ?
F2 B1 F4 102(2) . . ?
F3 B1 F4 104(2) . . ?
F1 B1 F4 110(2) . . ?

loop_
_geom_bond_atom_site_label_1
_geom_bond_atom_site_label_2
_geom_bond_distance
_geom_bond_site_symmetry_2
_geom_bond_publ_flag
Au1 P4 2.326(4) . ?
Au1 P2 2.346(4) . ?
Au1 S1 2.841(4) . ?
Au1 S2 2.880(4) . ?
Au1 Au2 3.0428(8) . ?
Au2 P5 2.298(4) . ?
Au2 P3 2.306(4) . ?
S1 P1 1.983(5) . ?
S2 P1 2.001(5) . ?
P1 O1 1.607(10) . ?
P1 C6 1.804(15) . ?
P2 C20 1.828(16) . ?
P2 C14 1.828(14) . ?
P2 C13 1.840(13) . ?
P3 C32 1.807(18) . ?
P3 C26 1.813(16) . ?
P3 C13 1.816(13) . ?
P4 C38 1.818(15) . ?
P4 C45 1.821(17) . ?
P4 C39 1.824(16) . ?
P5 C57 1.813(15) . ?
P5 C51 1.814(15) . ?
P5 C38 1.823(15) . ?
O1 C1 1.45(2) . ?
O2 C9 1.374(18) . ?
O2 C12 1.434(19) . ?
C1 C2 1.47(3) . ?
C1 C5 1.51(3) . ?
C2 C3 1.46(3) . ?
C3 C4 1.50(3) . ?
C4 C5 1.51(3) . ?
C6 C11 1.37(2) . ?
C6 C7 1.40(2) . ?
C7 C8 1.38(2) . ?
C8 C9 1.38(2) . ?
C9 C10 1.37(2) . ?
C10 C11 1.40(2) . ?
C14 C19 1.371(19) . ?
C14 C15 1.376(19) . ?
C15 C16 1.391(19) . ?
C16 C17 1.40(2) . ?
C17 C18 1.40(2) . ?
C18 C19 1.377(19) . ?
C20 C25 1.36(2) . ?
C20 C21 1.400(19) . ?
C21 C22 1.38(2) . ?
C22 C23 1.44(2) . ?
C23 C24 1.337(19) . ?
C24 C25 1.36(2) . ?
C26 C31 1.36(2) . ?
C26 C27 1.40(2) . ?
C27 C28 1.37(2) . ?
C28 C29 1.30(2) . ?
C29 C30 1.45(2) . ?
C30 C31 1.38(2) . ?
C32 C33 1.38(2) . ?
C32 C37 1.40(2) . ?
C33 C34 1.45(2) . ?
C34 C35 1.34(2) . ?
C35 C36 1.36(2) . ?
C36 C37 1.38(2) . ?
C39 C40 1.35(2) . ?
C39 C44 1.39(2) . ?
C40 C41 1.42(2) . ?
C41 C42 1.36(2) . ?
C42 C43 1.34(2) . ?
C43 C44 1.38(2) . ?
C45 C50 1.40(2) . ?
C45 C46 1.41(2) . ?
C46 C47 1.39(2) . ?
C47 C48 1.37(2) . ?
C48 C49 1.36(2) . ?
C49 C50 1.38(2) . ?
C51 C52 1.39(2) . ?
C51 C56 1.41(2) . ?
C52 C53 1.38(2) . ?
C53 C54 1.36(2) . ?
C54 C55 1.40(2) . ?
C55 C56 1.35(2) . ?
C57 C58 1.359(19) . ?
C57 C62 1.39(2) . ?
C58 C59 1.39(2) . ?
C59 C60 1.34(2) . ?
C60 C61 1.42(2) . ?
C61 C62 1.34(2) . ?
B1 F2 1.31(3) . ?
B1 F3 1.31(3) . ?
B1 F1 1.33(3) . ?
B1 F4 1.42(3) . ?

loop_
_geom_torsion_atom_site_label_1
_geom_torsion_atom_site_label_2
_geom_torsion_atom_site_label_3
_geom_torsion_atom_site_label_4
_geom_torsion
_geom_torsion_site_symmetry_1
_geom_torsion_site_symmetry_2
_geom_torsion_site_symmetry_3
_geom_torsion_site_symmetry_4
_geom_torsion_publ_flag
P4 Au1 Au2 P5 4.93(14) . . . . ?
P2 Au1 Au2 P5 158.54(13) . . . . ?
S1 Au1 Au2 P5 -119.86(16) . . . . ?
S2 Au1 Au2 P5 -96.34(13) . . . . ?
P4 Au1 Au2 P3 -177.49(14) . . . . ?
P2 Au1 Au2 P3 -23.88(13) . . . . ?
S1 Au1 Au2 P3 57.72(16) . . . . ?
S2 Au1 Au2 P3 81.24(13) . . . . ?
P4 Au1 S1 P1 -104.08(19) . . . . ?
P2 Au1 S1 P1 90.09(18) . . . . ?
S2 Au1 S1 P1 -10.09(17) . . . . ?
Au2 Au1 S1 P1 12.9(2) . . . . ?
P4 Au1 S2 P1 120.84(18) . . . . ?
P2 Au1 S2 P1 -78.43(18) . . . . ?
S1 Au1 S2 P1 10.02(17) . . . . ?
Au2 Au1 S2 P1 -153.54(18) . . . . ?
Au1 S1 P1 O1 136.7(4) . . . . ?
Au1 S1 P1 C6 -108.1(5) . . . . ?
Au1 S1 P1 S2 15.4(3) . . . . ?
Au1 S2 P1 O1 -139.6(4) . . . . ?
Au1 S2 P1 C6 108.7(6) . . . . ?
Au1 S2 P1 S1 -15.2(2) . . . . ?
P4 Au1 P2 C20 -2.8(6) . . . . ?
S1 Au1 P2 C20 148.6(5) . . . . ?
S2 Au1 P2 C20 -139.3(5) . . . . ?
Au2 Au1 P2 C20 -73.3(5) . . . . ?
P4 Au1 P2 C14 -122.0(6) . . . . ?
S1 Au1 P2 C14 29.4(5) . . . . ?
S2 Au1 P2 C14 101.5(5) . . . . ?
Au2 Au1 P2 C14 167.5(5) . . . . ?
P4 Au1 P2 C13 118.4(5) . . . . ?
S1 Au1 P2 C13 -90.2(5) . . . . ?
S2 Au1 P2 C13 -18.1(5) . . . . ?
Au2 Au1 P2 C13 47.9(4) . . . . ?
P5 Au2 P3 C32 46.6(12) . . . . ?
Au1 Au2 P3 C32 -115.9(6) . . . . ?
P5 Au2 P3 C26 -79.2(11) . . . . ?
Au1 Au2 P3 C26 118.3(5) . . . . ?
P5 Au2 P3 C13 162.5(10) . . . . ?
Au1 Au2 P3 C13 0.1(5) . . . . ?
P2 Au1 P4 C38 -94.8(6) . . . . ?
S1 Au1 P4 C38 116.5(5) . . . . ?
S2 Au1 P4 C38 41.7(5) . . . . ?
Au2 Au1 P4 C38 -26.5(5) . . . . ?
P2 Au1 P4 C45 148.4(6) . . . . ?
S1 Au1 P4 C45 -0.3(6) . . . . ?
S2 Au1 P4 C45 -75.1(6) . . . . ?
Au2 Au1 P4 C45 -143.3(6) . . . . ?
P2 Au1 P4 C39 25.4(7) . . . . ?
S1 Au1 P4 C39 -123.3(6) . . . . ?
S2 Au1 P4 C39 161.9(6) . . . . ?
Au2 Au1 P4 C39 93.6(6) . . . . ?
P3 Au2 P5 C57 -26.5(12) . . . . ?
Au1 Au2 P5 C57 136.0(5) . . . . ?
P3 Au2 P5 C51 93.8(11) . . . . ?
Au1 Au2 P5 C51 -103.7(5) . . . . ?
P3 Au2 P5 C38 -145.3(10) . . . . ?
Au1 Au2 P5 C38 17.2(5) . . . . ?
C6 P1 O1 C1 -75.4(13) . . . . ?
S1 P1 O1 C1 43.2(12) . . . . ?
S2 P1 O1 C1 169.7(11) . . . . ?
P1 O1 C1 C2 99.6(17) . . . . ?
P1 O1 C1 C5 -145.8(13) . . . . ?
O1 C1 C2 C3 83(2) . . . . ?
C5 C1 C2 C3 -33(2) . . . . ?
C1 C2 C3 C4 19(3) . . . . ?
C2 C3 C4 C5 2(3) . . . . ?
O1 C1 C5 C4 -85.2(18) . . . . ?
C2 C1 C5 C4 34(2) . . . . ?
C3 C4 C5 C1 -21(2) . . . . ?
O1 P1 C6 C11 103.4(14) . . . . ?
S1 P1 C6 C11 -16.6(15) . . . . ?
S2 P1 C6 C11 -143.8(12) . . . . ?
O1 P1 C6 C7 -74.5(14) . . . . ?
S1 P1 C6 C7 165.5(12) . . . . ?
S2 P1 C6 C7 38.3(14) . . . . ?
C11 C6 C7 C8 2(2) . . . . ?
P1 C6 C7 C8 179.6(12) . . . . ?
C6 C7 C8 C9 1(2) . . . . ?
C12 O2 C9 C10 178.2(16) . . . . ?
C12 O2 C9 C8 -1(2) . . . . ?
C7 C8 C9 O2 176.2(15) . . . . ?
C7 C8 C9 C10 -3(2) . . . . ?
O2 C9 C10 C11 -176.9(14) . . . . ?
C8 C9 C10 C11 3(2) . . . . ?
C7 C6 C11 C10 -2(2) . . . . ?
P1 C6 C11 C10 179.7(12) . . . . ?
C9 C10 C11 C6 0(2) . . . . ?
C32 P3 C13 P2 150.1(8) . . . . ?
C26 P3 C13 P2 -91.5(8) . . . . ?
Au2 P3 C13 P2 32.9(8) . . . . ?
C20 P2 C13 P3 63.7(9) . . . . ?
C14 P2 C13 P3 172.0(7) . . . . ?
Au1 P2 C13 P3 -62.6(8) . . . . ?
C20 P2 C14 C19 -81.3(13) . . . . ?
C13 P2 C14 C19 168.6(12) . . . . ?
Au1 P2 C14 C19 44.0(13) . . . . ?
C20 P2 C14 C15 98.1(13) . . . . ?
C13 P2 C14 C15 -11.9(14) . . . . ?
Au1 P2 C14 C15 -136.5(11) . . . . ?
C19 C14 C15 C16 -3(2) . . . . ?
P2 C14 C15 C16 177.2(12) . . . . ?
C14 C15 C16 C17 1(2) . . . . ?
C15 C16 C17 C18 0(2) . . . . ?
C16 C17 C18 C19 0(2) . . . . ?
C15 C14 C19 C18 4(2) . . . . ?
P2 C14 C19 C18 -176.7(12) . . . . ?
C17 C18 C19 C14 -2(2) . . . . ?
C14 P2 C20 C25 -54.7(13) . . . . ?
C13 P2 C20 C25 54.4(14) . . . . ?
Au1 P2 C20 C25 179.9(11) . . . . ?
C14 P2 C20 C21 124.1(11) . . . . ?
C13 P2 C20 C21 -126.9(11) . . . . ?
Au1 P2 C20 C21 -1.3(13) . . . . ?
C25 C20 C21 C22 3(2) . . . . ?
P2 C20 C21 C22 -175.6(11) . . . . ?
C20 C21 C22 C23 -3(2) . . . . ?
C21 C22 C23 C24 1(2) . . . . ?
C22 C23 C24 C25 -1(2) . . . . ?
C21 C20 C25 C24 -2(2) . . . . ?
P2 C20 C25 C24 176.3(11) . . . . ?
C23 C24 C25 C20 1(2) . . . . ?
C32 P3 C26 C31 -133.0(13) . . . . ?
C13 P3 C26 C31 112.6(13) . . . . ?
Au2 P3 C26 C31 -9.1(15) . . . . ?
C32 P3 C26 C27 52.0(15) . . . . ?
C13 P3 C26 C27 -62.4(13) . . . . ?
Au2 P3 C26 C27 175.9(10) . . . . ?
C31 C26 C27 C28 2(2) . . . . ?
P3 C26 C27 C28 177.1(12) . . . . ?
C26 C27 C28 C29 -4(2) . . . . ?
C27 C28 C29 C30 4(2) . . . . ?
C28 C29 C30 C31 -1(2) . . . . ?
C27 C26 C31 C30 1(2) . . . . ?
P3 C26 C31 C30 -174.2(12) . . . . ?
C29 C30 C31 C26 -1(2) . . . . ?
C26 P3 C32 C33 -79.6(15) . . . . ?
C13 P3 C32 C33 33.8(16) . . . . ?
Au2 P3 C32 C33 152.7(13) . . . . ?
C26 P3 C32 C37 92.7(15) . . . . ?
C13 P3 C32 C37 -153.9(13) . . . . ?
Au2 P3 C32 C37 -34.9(15) . . . . ?
C37 C32 C33 C34 6(2) . . . . ?
P3 C32 C33 C34 178.3(12) . . . . ?
C32 C33 C34 C35 -3(3) . . . . ?
C33 C34 C35 C36 -2(3) . . . . ?
C34 C35 C36 C37 4(3) . . . . ?
C35 C36 C37 C32 -1(3) . . . . ?
C33 C32 C37 C36 -4(3) . . . . ?
P3 C32 C37 C36 -176.5(14) . . . . ?
C45 P4 C38 P5 176.9(8) . . . . ?
C39 P4 C38 P5 -75.1(10) . . . . ?
Au1 P4 C38 P5 49.0(9) . . . . ?
C57 P5 C38 P4 -166.8(8) . . . . ?
C51 P5 C38 P4 79.3(9) . . . . ?
Au2 P5 C38 P4 -43.8(9) . . . . ?
C38 P4 C39 C40 151.7(13) . . . . ?
C45 P4 C39 C40 -102.3(14) . . . . ?
Au1 P4 C39 C40 29.1(16) . . . . ?
C38 P4 C39 C44 -26.7(16) . . . . ?
C45 P4 C39 C44 79.3(15) . . . . ?
Au1 P4 C39 C44 -149.3(13) . . . . ?
C44 C39 C40 C41 -2(2) . . . . ?
P4 C39 C40 C41 180.0(12) . . . . ?
C39 C40 C41 C42 1(3) . . . . ?
C40 C41 C42 C43 -1(3) . . . . ?
C41 C42 C43 C44 1(3) . . . . ?
C42 C43 C44 C39 -1(3) . . . . ?
C40 C39 C44 C43 2(3) . . . . ?
P4 C39 C44 C43 -180.0(14) . . . . ?
C38 P4 C45 C50 48.5(14) . . . . ?
C39 P4 C45 C50 -61.8(15) . . . . ?
Au1 P4 C45 C50 170.5(11) . . . . ?
C38 P4 C45 C46 -136.2(13) . . . . ?
C39 P4 C45 C46 113.5(14) . . . . ?
Au1 P4 C45 C46 -14.2(15) . . . . ?
C50 C45 C46 C47 -3(2) . . . . ?
P4 C45 C46 C47 -178.1(12) . . . . ?
C45 C46 C47 C48 2(2) . . . . ?
C46 C47 C48 C49 0(3) . . . . ?
C47 C48 C49 C50 0(3) . . . . ?
C48 C49 C50 C45 -1(2) . . . . ?
C46 C45 C50 C49 3(2) . . . . ?
P4 C45 C50 C49 177.9(12) . . . . ?
C57 P5 C51 C52 138.7(13) . . . . ?
C38 P5 C51 C52 -108.2(14) . . . . ?
Au2 P5 C51 C52 14.8(15) . . . . ?
C57 P5 C51 C56 -45.4(15) . . . . ?
C38 P5 C51 C56 67.7(14) . . . . ?
Au2 P5 C51 C56 -169.3(11) . . . . ?
C56 C51 C52 C53 0(2) . . . . ?
P5 C51 C52 C53 176.2(13) . . . . ?
C51 C52 C53 C54 3(3) . . . . ?
C52 C53 C54 C55 -4(3) . . . . ?
C53 C54 C55 C56 1(3) . . . . ?
C54 C55 C56 C51 2(3) . . . . ?
C52 C51 C56 C55 -3(2) . . . . ?
P5 C51 C56 C55 -178.7(13) . . . . ?
C51 P5 C57 C58 -91.7(13) . . . . ?
C38 P5 C57 C58 153.6(12) . . . . ?
Au2 P5 C57 C58 31.4(14) . . . . ?
C51 P5 C57 C62 89.7(14) . . . . ?
C38 P5 C57 C62 -25.0(15) . . . . ?
Au2 P5 C57 C62 -147.2(11) . . . . ?
C62 C57 C58 C59 1(2) . . . . ?
P5 C57 C58 C59 -177.8(11) . . . . ?
C57 C58 C59 C60 -1(2) . . . . ?
C58 C59 C60 C61 2(2) . . . . ?
C59 C60 C61 C62 -3(2) . . . . ?
C60 C61 C62 C57 2(2) . . . . ?
C58 C57 C62 C61 -2(2) . . . . ?
P5 C57 C62 C61 177.1(12) . . . . ?
